data_4130817
loop_
_publ_author_name
'Xiong, Jia-Bin'
'Feng, Hai-Tao'
'Sun, Jian-Ping'
'Xie, Wen-Zhao'
'Yang, Dong'
'Liu, Minghua'
'Zheng, Yan-Song'

_publ_section_title
;
 The Fixed Propeller-Like Conformation of Tetraphenylethylene that Reveals
 Aggregation-Induced Emission Effect, Chiral Recognition, and Enhanced
 Chiroptical Property.
;
_journal_issue 36
_journal_name_full 'Journal of the American Chemical Society'
_journal_page_first 11469
_journal_page_last 11472
_journal_paper_doi 10.1021/jacs.6b07087
_journal_volume 138
_journal_year 2016
_chemical_formula_moiety 'C58 H44 O8, 2(C H2 Cl2)'
_chemical_formula_sum 'C60 H48 Cl4 O8'
_chemical_formula_weight 1038.78
_space_group_crystal_system monoclinic
_space_group_IT_number 15
_space_group_name_Hall '-C 2yc'
_space_group_name_H-M_alt 'C 1 2/c 1'
_atom_sites_solution_hydrogens geom
_atom_sites_solution_primary direct
_audit_creation_date 2016-05-25
_audit_creation_method
;
Olex2 1.2
(compiled 2016.02.19 svn.r3266 for OlexSys, GUI svn.r5155)
;
_cell_angle_alpha 90
_cell_angle_beta 133.563(12)
_cell_angle_gamma 90
_cell_formula_units_Z 12
_cell_length_a 43.667(3)
_cell_length_b 14.9611(6)
_cell_length_c 31.555(2)
_cell_measurement_reflns_used 18433
_cell_measurement_temperature 113
_cell_measurement_theta_max 27.5
_cell_measurement_theta_min 3.0
_cell_volume 14938(3)
_computing_cell_refinement
;
CrystalClear-SM Expert 2.1 b42 (Rigaku, 2015)
;
_computing_data_collection
;
CrystalClear-SM Expert 2.1 b42 (Rigaku, 2015)
;
_computing_data_reduction
;
CrystalClear-SM Expert 2.1 b42 (Rigaku, 2015)
;
_computing_molecular_graphics 'Olex2 (Dolomanov et al., 2009)'
_computing_publication_material 'Olex2 (Dolomanov et al., 2009)'
_computing_structure_refinement 'ShelXL (Sheldrick, 2015)'
_computing_structure_solution 'ShelXS (Sheldrick, 2008)'
_diffrn_ambient_temperature 113
_diffrn_detector PILT
_diffrn_detector_area_resol_mean 5.8140
_diffrn_measured_fraction_theta_full 0.997
_diffrn_measured_fraction_theta_max 0.995
_diffrn_measurement_details
;
scan:
	Number of images: 360
	           Slice: -105.0000 - 75.0000
	     Image width: 0.5000
	        Exp time: 5.0000
	   Rotation axis: Omega
	           Omega: 0.0000
	             Chi: 45.0000
	             Phi: 0.0000
	             XTD: 44.9830
	          2theta: -15.0753
scan:
	Number of images: 360
	           Slice: -105.0000 - 75.0000
	     Image width: 0.5000
	        Exp time: 5.0000
	   Rotation axis: Omega
	           Omega: 0.0000
	             Chi: 45.0000
	             Phi: 90.0000
	             XTD: 44.9830
	          2theta: -15.0753
scan:
	Number of images: 360
	           Slice: -105.0000 - 75.0000
	     Image width: 0.5000
	        Exp time: 5.0000
	   Rotation axis: Omega
	           Omega: 0.0000
	             Chi: 45.0000
	             Phi: 180.0000
	             XTD: 44.9830
	          2theta: -15.0753
;
_diffrn_measurement_device
;
AFC10: Fixed Chi 2 circle
;
_diffrn_measurement_device_type 'Rigaku Pilatus 200K'
_diffrn_measurement_method '\w scans'
_diffrn_measurement_specimen_support Fiber
_diffrn_orient_matrix_type d*Trek
_diffrn_orient_matrix_UB_11 0.072379
_diffrn_orient_matrix_UB_12 0.015285
_diffrn_orient_matrix_UB_13 0.000280
_diffrn_orient_matrix_UB_21 -0.012145
_diffrn_orient_matrix_UB_22 -0.010429
_diffrn_orient_matrix_UB_23 -0.042913
_diffrn_orient_matrix_UB_31 -0.021295
_diffrn_orient_matrix_UB_32 0.038047
_diffrn_orient_matrix_UB_33 -0.003397
_diffrn_radiation_monochromator Confocal
_diffrn_radiation_type MoK\a
_diffrn_radiation_wavelength 0.71073
_diffrn_reflns_av_R_equivalents 0.0273
_diffrn_reflns_av_unetI/netI 0.0175
_diffrn_reflns_Laue_measured_fraction_full 0.997
_diffrn_reflns_Laue_measured_fraction_max 0.995
_diffrn_reflns_limit_h_max 56
_diffrn_reflns_limit_h_min -56
_diffrn_reflns_limit_k_max 19
_diffrn_reflns_limit_k_min -19
_diffrn_reflns_limit_l_max 38
_diffrn_reflns_limit_l_min -40
_diffrn_reflns_number 94059
_diffrn_reflns_point_group_measured_fraction_full 0.997
_diffrn_reflns_point_group_measured_fraction_max 0.995
_diffrn_reflns_theta_full 25.242
_diffrn_reflns_theta_max 27.537
_diffrn_reflns_theta_min 3.009
_diffrn_source 'Rotating Anode'
_diffrn_source_current 24.0
_diffrn_source_power 1.2
_diffrn_source_voltage 50.0
_exptl_absorpt_coefficient_mu 0.297
_exptl_absorpt_correction_T_max 1.000
_exptl_absorpt_correction_T_min 0.961
_exptl_absorpt_correction_type multi-scan
_exptl_absorpt_process_details 'REQAB (Rigaku, 1998)'
_exptl_crystal_colour Colorless
_exptl_crystal_density_diffrn 1.386
_exptl_crystal_density_method "'not measured'"
_exptl_crystal_description Prism
_exptl_crystal_F_000 6480
_exptl_crystal_preparation Fiber
_exptl_crystal_size_max 0.26
_exptl_crystal_size_mid 0.24
_exptl_crystal_size_min 0.22
_refine_diff_density_max 0.609
_refine_diff_density_min -0.916
_refine_diff_density_rms 0.079
_refine_ls_extinction_method none
_refine_ls_goodness_of_fit_ref 1.020
_refine_ls_hydrogen_treatment constr
_refine_ls_matrix_type full
_refine_ls_number_parameters 1002
_refine_ls_number_reflns 17141
_refine_ls_number_restraints 40
_refine_ls_restrained_S_all 1.028
_refine_ls_R_factor_all 0.0577
_refine_ls_R_factor_gt 0.0452
_refine_ls_shift/su_max 0.001
_refine_ls_shift/su_mean 0.000
_refine_ls_structure_factor_coef Fsqd
_refine_ls_weighting_details 'w=1/[\s^2^(Fo^2^)+(0.0519P)^2^+25.8674P] where P=(Fo^2^+2Fc^2^)/3'
_refine_ls_weighting_scheme calc
_refine_ls_wR_factor_gt 0.1113
_refine_ls_wR_factor_ref 0.1197
_reflns_Friedel_coverage 0.000
_reflns_number_gt 14039
_reflns_number_total 17141
_reflns_threshold_expression 'I > 2\s(I)'
_cod_data_source_file ja6b07087_si_004.cif
_cod_data_source_block m20160525e1
_cod_depositor_comments
;
The following automatic conversions were performed:

data item '_exptl_absorpt_correction_type' value 'Multi-scan' was
changed to 'multi-scan' in accordance with the
/home/saulius/struct/COD-crude-data/automatic-downloads/DataCite-retrospective/ACS/depositions/lib/dictionaries/cif_core.dic
dictionary named 'cif_core.dic' version 2.4.2 last updated on
2011-04-26.

Automatic conversion script
Id: cif_fix_values 6909 2019-04-08 15:41:33Z antanas 
;
_cod_database_code 4130817
_shelx_space_group_comment
;
The symmetry employed for this shelxl refinement is uniquely defined
by the following loop, which should always be used as a source of
symmetry information in preference to the above space-group names.
They are only intended as comments.
;
_shelx_estimated_absorpt_t_max 0.938
_shelx_estimated_absorpt_t_min 0.927
_olex2_refinement_description
;
1. Fixed Uiso
 At 1.2 times of:
  All C(H) groups, All C(H,H) groups
2. Restrained distances
 C91-Cl5 = C91-Cl6 = C91'-Cl5' = C91'-Cl6'
 1.78 with sigma of 0.01
3. Uiso/Uaniso restraints and constraints
Uanis(Cl5) \\sim Ueq, Uanis(Cl6) \\sim Ueq, Uanis(C91) \\sim Ueq, Uanis(Cl5')
\\sim Ueq, Uanis(Cl6') \\sim Ueq, Uanis(C91') \\sim Ueq: with sigma of 0.01 and
sigma for terminal atoms of 0.02
4. Others
 Sof(Cl5')=Sof(Cl6')=Sof(C91')=Sof(H91C)=Sof(H91D)=1-FVAR(1)
 Sof(Cl5)=Sof(Cl6)=Sof(C91)=Sof(H91A)=Sof(H91B)=FVAR(1)
5.a Secondary CH2 refined with riding coordinates:
 C8(H8A,H8B), C15(H15A,H15B), C22(H22A,H22B), C29(H29A,H29B), C37(H37A,H37B),
 C44(H44A,H44B), C51(H51A,H51B), C58(H58A,H58B), C66(H66A,H66B), C70(H70A,H70B),
  C78(H78A,H78B), C88(H88A,H88B), C89(H89A,H89B), C90(H90A,H90B), C91(H91A,
 H91B), C91'(H91C,H91D)
5.b Aromatic/amide H refined with riding coordinates:
 C3(H3), C6(H6), C7(H7), C10(H10), C11(H11), C13(H13), C14(H14), C18(H18),
 C20(H20), C21(H21), C24(H24), C25(H25), C27(H27), C28(H28), C32(H32), C33(H33),
  C35(H35), C39(H39), C40(H40), C42(H42), C43(H43), C46(H46), C47(H47),
 C49(H49), C53(H53), C54(H54), C56(H56), C57(H57), C61(H61), C64(H64), C65(H65),
  C67(H67), C69(H69), C72(H72), C74(H74), C75(H75), C80(H80), C81(H81),
 C83(H83), C84(H84), C85(H85), C87(H87)
;
_shelx_shelxl_version_number 2014/8
_olex2_submission_special_instructions 'No special instructions were received'

loop_
_space_group_symop_operation_xyz
'x, y, z'
'-x, y, -z+1/2'
'x+1/2, y+1/2, z'
'-x+1/2, y+1/2, -z+1/2'
'-x, -y, -z'
'x, -y, z-1/2'
'-x+1/2, -y+1/2, -z'
'x+1/2, -y+1/2, z-1/2'

loop_
_atom_site_label
_atom_site_type_symbol
_atom_site_fract_x
_atom_site_fract_y
_atom_site_fract_z
_atom_site_U_iso_or_equiv
_atom_site_adp_type
_atom_site_occupancy
_atom_site_site_symmetry_order
_atom_site_calc_flag
_atom_site_refinement_flags_posn
_atom_site_refinement_flags_adp
_atom_site_refinement_flags_occupancy
_atom_site_disorder_assembly
_atom_site_disorder_group
O1 O 0.70876(4) 0.48939(8) 0.33748(6) 0.0290(3) Uani 1 1 d . . . . .
O2 O 0.66558(4) 0.49410(8) 0.12562(6) 0.0282(3) Uani 1 1 d . . . . .
O3 O 0.69080(4) 0.33288(8) 0.08041(5) 0.0221(2) Uani 1 1 d . . . . .
O4 O 0.62864(4) -0.10686(8) 0.02581(5) 0.0242(3) Uani 1 1 d . . . . .
O5 O 0.65289(4) -0.26714(7) 0.12529(5) 0.0237(2) Uani 1 1 d . . . . .
O6 O 0.62724(4) -0.24752(7) 0.27495(5) 0.0218(2) Uani 1 1 d . . . . .
O7 O 0.67941(4) -0.09893(8) 0.38804(5) 0.0292(3) Uani 1 1 d . . . . .
O8 O 0.65831(4) 0.35929(8) 0.36122(5) 0.0249(3) Uani 1 1 d . . . . .
O9 O 0.48712(4) 1.02306(8) 0.82490(5) 0.0257(3) Uani 1 1 d . . . . .
O10 O 0.51902(4) 0.86204(8) 0.92782(5) 0.0242(3) Uani 1 1 d . . . . .
O11 O 0.46686(6) 0.27096(9) 0.63657(7) 0.0432(4) Uani 1 1 d . . . . .
O12 O 0.50693(4) 0.40487(8) 0.60356(5) 0.0223(2) Uani 1 1 d . . . . .
C1 C 0.66309(5) 0.16233(10) 0.21230(7) 0.0163(3) Uani 1 1 d . . . . .
C2 C 0.67195(5) 0.20992(10) 0.18026(7) 0.0163(3) Uani 1 1 d . . . . .
C3 C 0.65179(5) 0.28935(10) 0.14986(7) 0.0182(3) Uani 1 1 d . . . . .
H3 H 0.6326 0.3158 0.1511 0.022 Uiso 1 1 calc R . . . .
C4 C 0.65879(5) 0.33146(10) 0.11767(7) 0.0186(3) Uani 1 1 d . . . . .
C5 C 0.68701(5) 0.29229(10) 0.11576(7) 0.0173(3) Uani 1 1 d . . . . .
C6 C 0.70971(5) 0.21649(10) 0.14928(7) 0.0176(3) Uani 1 1 d . . . . .
H6 H 0.7304 0.1923 0.1504 0.021 Uiso 1 1 calc R . . . .
C7 C 0.70213(5) 0.17627(10) 0.18098(6) 0.0167(3) Uani 1 1 d . . . . .
H7 H 0.7178 0.1247 0.2037 0.020 Uiso 1 1 calc R . . . .
C8 C 0.70692(5) 0.27896(11) 0.06110(7) 0.0231(3) Uani 1 1 d . . . . .
H8A H 0.7372 0.2658 0.0950 0.028 Uiso 1 1 calc R . . . .
H8B H 0.7048 0.3134 0.0323 0.028 Uiso 1 1 calc R . . . .
C9 C 0.68300(5) 0.19207(11) 0.03354(7) 0.0204(3) Uani 1 1 d . . . . .
C10 C 0.70344(5) 0.10955(12) 0.05531(7) 0.0222(3) Uani 1 1 d . . . . .
H10 H 0.7334 0.1074 0.0846 0.027 Uiso 1 1 calc R . . . .
C11 C 0.68048(5) 0.03066(11) 0.03472(7) 0.0227(3) Uani 1 1 d . . . . .
H11 H 0.6949 -0.0250 0.0497 0.027 Uiso 1 1 calc R . . . .
C12 C 0.63632(5) 0.03214(11) -0.00786(7) 0.0218(3) Uani 1 1 d . . . . .
C13 C 0.61607(5) 0.11379(12) -0.03194(7) 0.0250(3) Uani 1 1 d . . . . .
H13 H 0.5861 0.1156 -0.0625 0.030 Uiso 1 1 calc R . . . .
C14 C 0.63902(5) 0.19283(12) -0.01191(7) 0.0244(3) Uani 1 1 d . . . . .
H14 H 0.6246 0.2480 -0.0293 0.029 Uiso 1 1 calc R . . . .
C15 C 0.61168(6) -0.05337(12) -0.02461(7) 0.0254(4) Uani 1 1 d . . . . .
H15A H 0.5819 -0.0384 -0.0467 0.030 Uiso 1 1 calc R . . . .
H15B H 0.6122 -0.0889 -0.0506 0.030 Uiso 1 1 calc R . . . .
C16 C 0.63213(5) -0.06601(11) 0.06818(7) 0.0189(3) Uani 1 1 d . . . . .
C17 C 0.65976(5) -0.10543(10) 0.12385(7) 0.0173(3) Uani 1 1 d . . . . .
C18 C 0.66714(5) -0.06098(10) 0.16913(7) 0.0161(3) Uani 1 1 d . . . . .
H18 H 0.6861 -0.0866 0.2071 0.019 Uiso 1 1 calc R . . . .
C19 C 0.64751(5) 0.02000(10) 0.16027(7) 0.0160(3) Uani 1 1 d . . . . .
C20 C 0.61702(5) 0.05203(11) 0.10311(7) 0.0192(3) Uani 1 1 d . . . . .
H20 H 0.6011 0.1036 0.0953 0.023 Uiso 1 1 calc R . . . .
C21 C 0.60943(5) 0.01032(11) 0.05748(7) 0.0209(3) Uani 1 1 d . . . . .
H21 H 0.5888 0.0337 0.0190 0.025 Uiso 1 1 calc R . . . .
C22 C 0.67960(6) -0.19503(11) 0.13473(8) 0.0224(3) Uani 1 1 d . . . . .
H22A H 0.6840 -0.2030 0.1081 0.027 Uiso 1 1 calc R . . . .
H22B H 0.7076 -0.1976 0.1754 0.027 Uiso 1 1 calc R . . . .
C23 C 0.64717(5) -0.26568(10) 0.16359(7) 0.0202(3) Uani 1 1 d . . . . .
C24 C 0.60641(6) -0.26394(12) 0.14044(7) 0.0256(4) Uani 1 1 d . . . . .
H24 H 0.5831 -0.2647 0.0992 0.031 Uiso 1 1 calc R . . . .
C25 C 0.59942(5) -0.26104(12) 0.17730(8) 0.0263(4) Uani 1 1 d . . . . .
H25 H 0.5714 -0.2620 0.1613 0.032 Uiso 1 1 calc R . . . .
C26 C 0.63339(5) -0.25680(10) 0.23741(7) 0.0192(3) Uani 1 1 d . . . . .
C27 C 0.67415(5) -0.26160(11) 0.26054(7) 0.0234(3) Uani 1 1 d . . . . .
H27 H 0.6975 -0.2609 0.3017 0.028 Uiso 1 1 calc R . . . .
C28 C 0.68114(5) -0.26740(11) 0.22383(7) 0.0239(3) Uani 1 1 d . . . . .
H28 H 0.7091 -0.2725 0.2399 0.029 Uiso 1 1 calc R . . . .
C29 C 0.61244(5) -0.15871(11) 0.27288(8) 0.0221(3) Uani 1 1 d . . . . .
H29A H 0.6090 -0.1562 0.3007 0.027 Uiso 1 1 calc R . . . .
H29B H 0.5845 -0.1479 0.2331 0.027 Uiso 1 1 calc R . . . .
C30 C 0.64250(5) -0.08636(10) 0.28786(7) 0.0189(3) Uani 1 1 d . . . . .
C31 C 0.67718(6) -0.06148(10) 0.34623(7) 0.0211(3) Uani 1 1 d . . . . .
C32 C 0.70707(5) -0.00180(11) 0.35920(7) 0.0227(3) Uani 1 1 d . . . . .
H32 H 0.7318 0.0108 0.3988 0.027 Uiso 1 1 calc R . . . .
C33 C 0.70076(5) 0.03942(11) 0.31434(7) 0.0203(3) Uani 1 1 d . . . . .
H33 H 0.7213 0.0805 0.3237 0.024 Uiso 1 1 calc R . . . .
C34 C 0.66492(5) 0.02182(10) 0.25578(7) 0.0168(3) Uani 1 1 d . . . . .
C35 C 0.63698(5) -0.04389(10) 0.24359(7) 0.0173(3) Uani 1 1 d . . . . .
H35 H 0.6136 -0.0601 0.2040 0.021 Uiso 1 1 calc R . . . .
C36 C 0.65824(5) 0.07191(10) 0.20924(6) 0.0162(3) Uani 1 1 d . . . . .
C37 C 0.70336(7) -0.05065(12) 0.44266(8) 0.0303(4) Uani 1 1 d . . . . .
H37A H 0.7336 -0.0503 0.4634 0.036 Uiso 1 1 calc R . . . .
H37B H 0.7008 -0.0818 0.4678 0.036 Uiso 1 1 calc R . . . .
C38 C 0.68806(6) 0.04455(12) 0.43282(7) 0.0254(4) Uani 1 1 d . . . . .
C39 C 0.64542(6) 0.06182(12) 0.39922(8) 0.0266(4) Uani 1 1 d . . . . .
H39 H 0.6267 0.0135 0.3869 0.032 Uiso 1 1 calc R . . . .
C40 C 0.62975(6) 0.14868(12) 0.38337(7) 0.0257(4) Uani 1 1 d . . . . .
H40 H 0.6005 0.1590 0.3602 0.031 Uiso 1 1 calc R . . . .
C41 C 0.65647(6) 0.22054(12) 0.40106(7) 0.0238(3) Uani 1 1 d . . . . .
C42 C 0.69958(6) 0.20400(13) 0.43751(8) 0.0278(4) Uani 1 1 d . . . . .
H42 H 0.7185 0.2526 0.4517 0.033 Uiso 1 1 calc R . . . .
C43 C 0.71523(6) 0.11707(13) 0.45334(7) 0.0283(4) Uani 1 1 d . . . . .
H43 H 0.7447 0.1070 0.4784 0.034 Uiso 1 1 calc R . . . .
C44 C 0.63945(6) 0.31438(12) 0.37926(8) 0.0257(4) Uani 1 1 d . . . . .
H44A H 0.6084 0.3117 0.3458 0.031 Uiso 1 1 calc R . . . .
H44B H 0.6452 0.3494 0.4107 0.031 Uiso 1 1 calc R . . . .
C45 C 0.65685(5) 0.31372(10) 0.32174(7) 0.0195(3) Uani 1 1 d . . . . .
C46 C 0.62503(5) 0.25372(11) 0.28109(7) 0.0196(3) Uani 1 1 d . . . . .
H46 H 0.6020 0.2449 0.2780 0.024 Uiso 1 1 calc R . . . .
C47 C 0.62689(5) 0.20661(10) 0.24499(7) 0.0179(3) Uani 1 1 d . . . . .
H47 H 0.6049 0.1660 0.2171 0.022 Uiso 1 1 calc R . . . .
C48 C 0.66058(5) 0.21778(10) 0.24888(7) 0.0173(3) Uani 1 1 d . . . . .
C49 C 0.69078(5) 0.28223(10) 0.28757(7) 0.0191(3) Uani 1 1 d . . . . .
H49 H 0.7129 0.2936 0.2890 0.023 Uiso 1 1 calc R . . . .
C50 C 0.68969(5) 0.33077(10) 0.32430(7) 0.0203(3) Uani 1 1 d . . . . .
C51 C 0.72254(6) 0.40094(12) 0.36399(8) 0.0264(4) Uani 1 1 d . . . . .
H51A H 0.7290 0.4022 0.4009 0.032 Uiso 1 1 calc R . . . .
H51B H 0.7488 0.3851 0.3738 0.032 Uiso 1 1 calc R . . . .
C52 C 0.69876(6) 0.49408(11) 0.28497(8) 0.0257(4) Uani 1 1 d . . . . .
C53 C 0.65727(6) 0.50959(11) 0.23375(9) 0.0284(4) Uani 1 1 d . . . . .
H53 H 0.6363 0.5186 0.2349 0.034 Uiso 1 1 calc R . . . .
C54 C 0.64623(6) 0.51204(11) 0.18073(9) 0.0279(4) Uani 1 1 d . . . . .
H54 H 0.6179 0.5243 0.1457 0.034 Uiso 1 1 calc R . . . .
C55 C 0.67659(6) 0.49659(10) 0.17865(8) 0.0248(3) Uani 1 1 d . . . . .
C56 C 0.71844(6) 0.48450(11) 0.23017(8) 0.0270(4) Uani 1 1 d . . . . .
H56 H 0.7395 0.4764 0.2291 0.032 Uiso 1 1 calc R . . . .
C57 C 0.72963(6) 0.48429(11) 0.28354(8) 0.0273(4) Uani 1 1 d . . . . .
H57 H 0.7584 0.4774 0.3190 0.033 Uiso 1 1 calc R . . . .
C58 C 0.63800(5) 0.41946(11) 0.08860(8) 0.0241(3) Uani 1 1 d . . . . .
H58A H 0.6307 0.4224 0.0511 0.029 Uiso 1 1 calc R . . . .
H58B H 0.6115 0.4241 0.0798 0.029 Uiso 1 1 calc R . . . .
C59 C 0.5000 0.69386(14) 0.7500 0.0158(4) Uani 1 2 d S T P . .
C60 C 0.50800(5) 0.74442(10) 0.79754(6) 0.0158(3) Uani 1 1 d . . . . .
C61 C 0.48393(5) 0.81849(10) 0.78659(7) 0.0175(3) Uani 1 1 d . . . . .
H61 H 0.4636 0.8415 0.7479 0.021 Uiso 1 1 calc R . . . .
C62 C 0.48860(5) 0.85992(10) 0.83036(7) 0.0187(3) Uani 1 1 d . . . . .
C63 C 0.51826(5) 0.82500(10) 0.88721(7) 0.0187(3) Uani 1 1 d . . . . .
C64 C 0.54554(5) 0.75692(10) 0.90030(7) 0.0186(3) Uani 1 1 d . . . . .
H64 H 0.5677 0.7376 0.9396 0.022 Uiso 1 1 calc R . . . .
C65 C 0.54019(5) 0.71754(10) 0.85580(7) 0.0166(3) Uani 1 1 d . . . . .
H65 H 0.5589 0.6711 0.8651 0.020 Uiso 1 1 calc R . . . .
C66 C 0.53927(6) 0.81123(12) 0.98061(7) 0.0256(4) Uani 1 1 d . . . . .
H66A H 0.5354 0.8431 1.0041 0.031 Uiso 1 1 calc R . . . .
H66B H 0.5700 0.8081 1.0041 0.031 Uiso 1 1 calc R . . . .
C67 C 0.45637(9) 0.26853(16) 0.70265(12) 0.0532(7) Uani 1 1 d . . . . .
H67 H 0.4266 0.2671 0.6705 0.064 Uiso 1 1 calc R . . . .
C68 C 0.48303(9) 0.26954(12) 0.69315(11) 0.0410(5) Uani 1 1 d . . . . .
C69 C 0.52621(9) 0.26966(15) 0.74004(12) 0.0500(7) Uani 1 1 d . . . . .
H69 H 0.5443 0.2705 0.7333 0.060 Uiso 1 1 calc R . . . .
C70 C 0.44690(7) 0.35522(13) 0.60677(9) 0.0328(4) Uani 1 1 d . . . . .
H70A H 0.4214 0.3636 0.6003 0.039 Uiso 1 1 calc R . . . .
H70B H 0.4378 0.3538 0.5681 0.039 Uiso 1 1 calc R . . . .
C71 C 0.47655(5) 0.43218(11) 0.64175(7) 0.0205(3) Uani 1 1 d . . . . .
C72 C 0.47501(5) 0.48090(10) 0.67780(7) 0.0201(3) Uani 1 1 d . . . . .
H72 H 0.4539 0.4669 0.6780 0.024 Uiso 1 1 calc R . . . .
C73 C 0.50349(5) 0.54964(10) 0.71364(6) 0.0166(3) Uani 1 1 d . . . . .
C74 C 0.53594(5) 0.56488(10) 0.71563(7) 0.0188(3) Uani 1 1 d . . . . .
H74 H 0.5567 0.6089 0.7415 0.023 Uiso 1 1 calc R . . . .
C75 C 0.53840(5) 0.51668(11) 0.68044(7) 0.0202(3) Uani 1 1 d . . . . .
H75 H 0.5608 0.5277 0.6825 0.024 Uiso 1 1 calc R . . . .
C76 C 0.50808(5) 0.45237(10) 0.64215(7) 0.0181(3) Uani 1 1 d . . . . .
C77 C 0.5000 0.60288(14) 0.7500 0.0170(4) Uani 1 2 d S T P . .
C78 C 0.52546(6) 0.44727(11) 0.58449(8) 0.0237(3) Uani 1 1 d . . . . .
H78A H 0.5190 0.4112 0.5528 0.028 Uiso 1 1 calc R . . . .
H78B H 0.5566 0.4491 0.6175 0.028 Uiso 1 1 calc R . . . .
C79 C 0.50915(5) 0.54126(11) 0.56256(7) 0.0216(3) Uani 1 1 d . . . . .
C80 C 0.53646(6) 0.61395(12) 0.58563(8) 0.0257(4) Uani 1 1 d . . . . .
H80 H 0.5661 0.6038 0.6123 0.031 Uiso 1 1 calc R . . . .
C81 C 0.52118(6) 0.70123(12) 0.57030(8) 0.0254(3) Uani 1 1 d . . . . .
H81 H 0.5403 0.7499 0.5864 0.030 Uiso 1 1 calc R . . . .
C82 C 0.47784(6) 0.71725(12) 0.53139(7) 0.0228(3) Uani 1 1 d . . . . .
C83 C 0.45037(5) 0.64441(12) 0.50589(7) 0.0238(3) Uani 1 1 d . . . . .
H83 H 0.4207 0.6544 0.4777 0.029 Uiso 1 1 calc R . . . .
C84 C 0.46578(5) 0.55738(12) 0.52119(7) 0.0232(3) Uani 1 1 d . . . . .
H84 H 0.4466 0.5085 0.5033 0.028 Uiso 1 1 calc R . . . .
C85 C 0.53379(6) 1.02717(13) 0.80998(8) 0.0299(4) Uani 1 1 d . . . . .
H85 H 0.5571 1.0271 0.8512 0.036 Uiso 1 1 calc R . . . .
C86 C 0.49317(6) 1.02611(10) 0.78698(8) 0.0231(3) Uani 1 1 d . . . . .
C87 C 0.45919(6) 1.02830(13) 0.72686(8) 0.0313(4) Uani 1 1 d . . . . .
H87 H 0.4312 1.0306 0.7108 0.038 Uiso 1 1 calc R . . . .
C88 C 0.46418(6) 0.94377(11) 0.81710(8) 0.0236(3) Uani 1 1 d . . . . .
H88A H 0.4363 0.9415 0.7763 0.028 Uiso 1 1 calc R . . . .
H88B H 0.4593 0.9474 0.8434 0.028 Uiso 1 1 calc R . . . .
Cl1 Cl 0.62471(2) 0.43215(4) 0.48117(2) 0.04030(12) Uani 1 1 d . . . . .
Cl2 Cl 0.70136(2) 0.32272(4) 0.54822(3) 0.05095(15) Uani 1 1 d . . . . .
C89 C 0.67338(8) 0.40243(18) 0.55169(10) 0.0475(6) Uani 1 1 d . . . . .
H89A H 0.6910 0.4567 0.5719 0.057 Uiso 1 1 calc R . . . .
H89B H 0.6678 0.3778 0.5750 0.057 Uiso 1 1 calc R . . . .
Cl3 Cl 0.70676(2) 0.31388(5) 0.92867(3) 0.06243(18) Uani 1 1 d . . . . .
Cl4 Cl 0.64979(3) 0.44158(5) 0.91242(4) 0.0650(2) Uani 1 1 d . . . . .
C90 C 0.66660(8) 0.39342(17) 0.88024(11) 0.0484(6) Uani 1 1 d . . . . .
H90A H 0.6775 0.4406 0.8716 0.058 Uiso 1 1 calc R . . . .
H90B H 0.6424 0.3640 0.8430 0.058 Uiso 1 1 calc R . . . .
Cl5 Cl 0.56127(4) 0.23239(7) 1.00306(6) 0.0388(3) Uani 0.639(3) 1 d D U . A 1
Cl6 Cl 0.49422(6) 0.09825(6) 0.94146(7) 0.0509(4) Uani 0.639(3) 1 d D U . A 1
C91 C 0.51281(11) 0.1964(3) 0.9366(2) 0.0674(16) Uani 0.639(3) 1 d D U . A 1
H91A H 0.4916 0.2441 0.9208 0.081 Uiso 0.639(3) 1 calc R . . A 1
H91B H 0.5157 0.1874 0.9084 0.081 Uiso 0.639(3) 1 calc R . . A 1
Cl5' Cl 0.53443(19) 0.2065(2) 0.97925(15) 0.0996(18) Uani 0.361(3) 1 d D U . A 2
Cl6' Cl 0.46826(13) 0.0714(3) 0.92060(10) 0.1189(19) Uani 0.361(3) 1 d D U . A 2
C91' C 0.5043(2) 0.1297(7) 0.9222(3) 0.088(3) Uani 0.361(3) 1 d D U . A 2
H91C H 0.5233 0.0862 0.9264 0.105 Uiso 0.361(3) 1 calc R . . A 2
H91D H 0.4884 0.1615 0.8846 0.105 Uiso 0.361(3) 1 calc R . . A 2

loop_
_atom_site_aniso_label
_atom_site_aniso_U_11
_atom_site_aniso_U_22
_atom_site_aniso_U_33
_atom_site_aniso_U_23
_atom_site_aniso_U_13
_atom_site_aniso_U_12
O1 0.0372(7) 0.0187(6) 0.0418(7) -0.0128(5) 0.0313(6) -0.0086(5)
O2 0.0358(7) 0.0156(6) 0.0388(7) 0.0044(5) 0.0278(6) -0.0006(5)
O3 0.0321(6) 0.0194(6) 0.0249(6) 0.0040(5) 0.0235(5) -0.0005(5)
O4 0.0387(7) 0.0213(6) 0.0227(6) -0.0055(5) 0.0251(6) -0.0034(5)
O5 0.0383(7) 0.0147(5) 0.0285(6) -0.0042(5) 0.0270(6) -0.0032(5)
O6 0.0320(6) 0.0156(5) 0.0250(6) 0.0020(4) 0.0224(5) -0.0007(5)
O7 0.0507(8) 0.0227(6) 0.0244(6) 0.0034(5) 0.0298(6) -0.0007(6)
O8 0.0382(7) 0.0210(6) 0.0305(6) -0.0073(5) 0.0295(6) -0.0032(5)
O9 0.0436(7) 0.0142(5) 0.0325(6) -0.0025(5) 0.0312(6) -0.0002(5)
O10 0.0384(7) 0.0208(6) 0.0243(6) -0.0050(5) 0.0258(6) -0.0018(5)
O11 0.0846(12) 0.0192(6) 0.0630(10) -0.0174(6) 0.0651(10) -0.0179(7)
O12 0.0327(6) 0.0185(6) 0.0278(6) -0.0070(5) 0.0255(6) -0.0049(5)
C1 0.0223(7) 0.0147(7) 0.0174(7) -0.0006(5) 0.0157(6) -0.0009(6)
C2 0.0225(7) 0.0133(7) 0.0174(7) -0.0019(5) 0.0154(6) -0.0029(6)
C3 0.0217(7) 0.0150(7) 0.0223(7) 0.0001(6) 0.0170(7) 0.0003(6)
C4 0.0209(7) 0.0148(7) 0.0189(7) 0.0017(6) 0.0132(6) -0.0006(6)
C5 0.0211(7) 0.0169(7) 0.0166(7) -0.0001(6) 0.0140(6) -0.0043(6)
C6 0.0202(7) 0.0188(7) 0.0181(7) -0.0001(6) 0.0148(6) -0.0007(6)
C7 0.0213(7) 0.0139(7) 0.0162(7) 0.0012(5) 0.0134(6) 0.0007(6)
C8 0.0282(8) 0.0267(8) 0.0237(8) 0.0022(7) 0.0214(7) -0.0018(7)
C9 0.0250(8) 0.0256(8) 0.0168(7) 0.0018(6) 0.0167(7) 0.0003(6)
C10 0.0236(8) 0.0293(9) 0.0198(8) 0.0033(6) 0.0172(7) 0.0036(7)
C11 0.0293(8) 0.0235(8) 0.0216(8) 0.0032(6) 0.0200(7) 0.0049(7)
C12 0.0294(8) 0.0260(8) 0.0166(7) -0.0032(6) 0.0183(7) -0.0026(7)
C13 0.0231(8) 0.0307(9) 0.0171(7) -0.0018(7) 0.0122(7) 0.0004(7)
C14 0.0260(8) 0.0259(9) 0.0195(8) 0.0040(6) 0.0150(7) 0.0050(7)
C15 0.0367(9) 0.0274(9) 0.0188(8) -0.0050(7) 0.0216(8) -0.0054(7)
C16 0.0256(8) 0.0191(7) 0.0186(7) -0.0063(6) 0.0178(7) -0.0062(6)
C17 0.0220(7) 0.0140(7) 0.0230(8) -0.0026(6) 0.0182(7) -0.0031(6)
C18 0.0198(7) 0.0147(7) 0.0168(7) -0.0008(5) 0.0137(6) -0.0024(6)
C19 0.0217(7) 0.0147(7) 0.0181(7) -0.0019(6) 0.0162(6) -0.0028(6)
C20 0.0253(8) 0.0172(7) 0.0201(7) 0.0000(6) 0.0176(7) 0.0011(6)
C21 0.0239(8) 0.0236(8) 0.0165(7) 0.0004(6) 0.0143(7) 0.0003(6)
C22 0.0302(8) 0.0181(8) 0.0297(8) -0.0018(6) 0.0248(8) 0.0004(6)
C23 0.0309(8) 0.0108(7) 0.0247(8) -0.0017(6) 0.0213(7) -0.0020(6)
C24 0.0254(8) 0.0284(9) 0.0187(8) -0.0025(7) 0.0136(7) -0.0029(7)
C25 0.0226(8) 0.0319(9) 0.0237(8) -0.0016(7) 0.0156(7) -0.0027(7)
C26 0.0268(8) 0.0129(7) 0.0215(7) 0.0002(6) 0.0180(7) -0.0017(6)
C27 0.0237(8) 0.0235(8) 0.0188(8) 0.0022(6) 0.0130(7) 0.0011(6)
C28 0.0229(8) 0.0231(8) 0.0252(8) 0.0021(6) 0.0165(7) 0.0020(6)
C29 0.0305(9) 0.0180(8) 0.0293(8) 0.0024(6) 0.0250(8) 0.0007(6)
C30 0.0271(8) 0.0145(7) 0.0244(8) 0.0028(6) 0.0213(7) 0.0027(6)
C31 0.0348(9) 0.0160(7) 0.0213(8) 0.0043(6) 0.0227(7) 0.0039(6)
C32 0.0291(8) 0.0221(8) 0.0165(7) 0.0002(6) 0.0156(7) 0.0005(7)
C33 0.0268(8) 0.0174(7) 0.0203(8) -0.0013(6) 0.0176(7) -0.0022(6)
C34 0.0261(8) 0.0130(7) 0.0178(7) 0.0001(5) 0.0176(7) 0.0003(6)
C35 0.0236(7) 0.0140(7) 0.0186(7) -0.0004(6) 0.0161(7) 0.0002(6)
C36 0.0220(7) 0.0152(7) 0.0162(7) -0.0006(6) 0.0150(6) -0.0011(6)
C37 0.0466(11) 0.0290(9) 0.0207(8) 0.0050(7) 0.0253(8) 0.0052(8)
C38 0.0361(9) 0.0289(9) 0.0166(7) 0.0022(6) 0.0202(7) 0.0019(7)
C39 0.0349(9) 0.0297(9) 0.0239(8) 0.0000(7) 0.0236(8) -0.0043(7)
C40 0.0292(9) 0.0334(9) 0.0224(8) 0.0007(7) 0.0207(8) -0.0007(7)
C41 0.0321(9) 0.0273(9) 0.0204(8) -0.0017(6) 0.0213(7) 0.0009(7)
C42 0.0298(9) 0.0296(9) 0.0225(8) -0.0058(7) 0.0175(8) -0.0036(7)
C43 0.0286(9) 0.0344(10) 0.0187(8) -0.0015(7) 0.0150(7) 0.0018(7)
C44 0.0369(9) 0.0268(9) 0.0281(9) -0.0018(7) 0.0281(8) 0.0016(7)
C45 0.0276(8) 0.0170(7) 0.0214(7) -0.0013(6) 0.0198(7) 0.0015(6)
C46 0.0245(8) 0.0188(7) 0.0238(8) 0.0001(6) 0.0198(7) 0.0000(6)
C47 0.0225(7) 0.0148(7) 0.0198(7) -0.0013(6) 0.0158(7) -0.0023(6)
C48 0.0263(8) 0.0133(7) 0.0192(7) 0.0000(6) 0.0183(7) 0.0001(6)
C49 0.0239(8) 0.0164(7) 0.0252(8) -0.0024(6) 0.0200(7) -0.0018(6)
C50 0.0251(8) 0.0166(7) 0.0226(8) -0.0045(6) 0.0178(7) -0.0029(6)
C51 0.0287(9) 0.0250(9) 0.0285(9) -0.0103(7) 0.0209(8) -0.0064(7)
C52 0.0318(9) 0.0138(7) 0.0396(10) -0.0086(7) 0.0276(8) -0.0070(7)
C53 0.0278(9) 0.0190(8) 0.0475(11) -0.0083(7) 0.0293(9) -0.0045(7)
C54 0.0246(8) 0.0183(8) 0.0403(10) -0.0021(7) 0.0222(8) 0.0000(7)
C55 0.0306(9) 0.0110(7) 0.0388(10) 0.0005(7) 0.0263(8) -0.0015(6)
C56 0.0269(9) 0.0204(8) 0.0417(10) 0.0010(7) 0.0267(8) -0.0003(7)
C57 0.0245(8) 0.0203(8) 0.0377(10) -0.0023(7) 0.0217(8) -0.0022(7)
C58 0.0254(8) 0.0185(8) 0.0273(8) 0.0065(6) 0.0177(7) 0.0025(6)
C59 0.0200(10) 0.0147(10) 0.0133(9) 0.000 0.0117(9) 0.000
C60 0.0214(7) 0.0130(7) 0.0168(7) -0.0014(5) 0.0146(6) -0.0024(6)
C61 0.0220(7) 0.0137(7) 0.0171(7) 0.0001(6) 0.0136(6) -0.0007(6)
C62 0.0242(8) 0.0135(7) 0.0242(8) -0.0016(6) 0.0189(7) -0.0015(6)
C63 0.0267(8) 0.0160(7) 0.0209(7) -0.0062(6) 0.0192(7) -0.0071(6)
C64 0.0216(7) 0.0189(7) 0.0157(7) -0.0012(6) 0.0130(6) -0.0032(6)
C65 0.0211(7) 0.0141(7) 0.0184(7) -0.0006(6) 0.0151(6) -0.0011(6)
C66 0.0370(9) 0.0263(9) 0.0203(8) -0.0064(7) 0.0224(8) -0.0070(7)
C67 0.0830(18) 0.0448(13) 0.0690(16) -0.0283(12) 0.0665(16) -0.0407(13)
C68 0.0847(17) 0.0118(8) 0.0660(14) -0.0096(8) 0.0670(15) -0.0110(9)
C69 0.0882(19) 0.0341(11) 0.0744(17) 0.0206(11) 0.0738(17) 0.0317(12)
C70 0.0460(11) 0.0280(9) 0.0426(11) -0.0188(8) 0.0374(10) -0.0190(8)
C71 0.0283(8) 0.0166(7) 0.0225(8) -0.0054(6) 0.0198(7) -0.0059(6)
C72 0.0290(8) 0.0162(7) 0.0249(8) -0.0033(6) 0.0222(7) -0.0045(6)
C73 0.0245(8) 0.0118(7) 0.0160(7) 0.0010(5) 0.0150(6) 0.0009(6)
C74 0.0217(7) 0.0149(7) 0.0183(7) -0.0028(6) 0.0132(6) -0.0031(6)
C75 0.0203(7) 0.0202(8) 0.0235(8) -0.0023(6) 0.0164(7) -0.0016(6)
C76 0.0243(8) 0.0146(7) 0.0197(7) -0.0015(6) 0.0168(7) 0.0006(6)
C77 0.0233(11) 0.0159(10) 0.0144(9) 0.000 0.0140(9) 0.000
C78 0.0309(9) 0.0237(8) 0.0318(9) -0.0024(7) 0.0275(8) -0.0004(7)
C79 0.0287(8) 0.0237(8) 0.0242(8) -0.0018(6) 0.0228(7) 0.0000(7)
C80 0.0245(8) 0.0272(9) 0.0331(9) 0.0007(7) 0.0229(8) 0.0008(7)
C81 0.0295(9) 0.0234(8) 0.0322(9) -0.0002(7) 0.0247(8) -0.0021(7)
C82 0.0320(9) 0.0260(8) 0.0208(8) 0.0035(6) 0.0222(7) 0.0041(7)
C83 0.0245(8) 0.0341(9) 0.0162(7) 0.0014(7) 0.0153(7) 0.0027(7)
C84 0.0268(8) 0.0273(9) 0.0206(8) -0.0052(6) 0.0183(7) -0.0045(7)
C85 0.0364(10) 0.0302(9) 0.0242(8) -0.0073(7) 0.0213(8) -0.0123(8)
C86 0.0390(9) 0.0100(7) 0.0282(8) -0.0008(6) 0.0261(8) 0.0012(6)
C87 0.0352(10) 0.0332(10) 0.0305(9) 0.0070(8) 0.0245(8) 0.0142(8)
C88 0.0317(9) 0.0165(8) 0.0315(9) 0.0000(6) 0.0252(8) 0.0026(6)
Cl1 0.0446(3) 0.0451(3) 0.0370(3) -0.0105(2) 0.0303(2) -0.0079(2)
Cl2 0.0632(4) 0.0566(4) 0.0614(4) 0.0009(3) 0.0537(3) 0.0075(3)
C89 0.0492(13) 0.0610(15) 0.0415(12) -0.0098(11) 0.0348(11) 0.0027(11)
Cl3 0.0648(4) 0.0581(4) 0.0805(5) -0.0205(3) 0.0562(4) -0.0069(3)
Cl4 0.1001(5) 0.0513(4) 0.0976(5) 0.0130(4) 0.0886(5) 0.0144(4)
C90 0.0647(15) 0.0490(13) 0.0583(14) -0.0138(11) 0.0526(14) -0.0146(12)
Cl5 0.0418(6) 0.0422(5) 0.0394(5) 0.0217(4) 0.0307(5) 0.0160(4)
Cl6 0.0837(10) 0.0342(5) 0.0540(7) -0.0019(4) 0.0548(8) -0.0062(5)
C91 0.0225(16) 0.086(3) 0.049(3) 0.043(2) 0.0073(17) -0.0077(19)
Cl5' 0.170(4) 0.087(2) 0.0644(19) 0.0405(16) 0.089(3) 0.082(3)
Cl6' 0.090(2) 0.191(4) 0.0333(11) -0.0132(15) 0.0268(13) 0.083(3)
C91' 0.055(4) 0.161(8) 0.046(4) -0.019(5) 0.034(4) 0.041(5)

loop_
_atom_type_symbol
_atom_type_description
_atom_type_scat_dispersion_real
_atom_type_scat_dispersion_imag
_atom_type_scat_source
C C 0.0033 0.0016 'International Tables Vol C Tables 4.2.6.8 and 6.1.1.4'
H H 0.0000 0.0000 'International Tables Vol C Tables 4.2.6.8 and 6.1.1.4'
Cl Cl 0.1484 0.1585 'International Tables Vol C Tables 4.2.6.8 and 6.1.1.4'
O O 0.0106 0.0060 'International Tables Vol C Tables 4.2.6.8 and 6.1.1.4'

loop_
_geom_angle_atom_site_label_1
_geom_angle_atom_site_label_2
_geom_angle_atom_site_label_3
_geom_angle
_geom_angle_site_symmetry_1
_geom_angle_site_symmetry_3
C52 O1 C51 113.29(12) . .
C55 O2 C58 113.32(12) . .
C5 O3 C8 117.31(12) . .
C16 O4 C15 116.84(13) . .
C23 O5 C22 114.02(12) . .
C26 O6 C29 113.10(12) . .
C31 O7 C37 117.02(13) . .
C45 O8 C44 116.08(13) . .
C86 O9 C88 113.34(12) . .
C63 O10 C66 117.58(13) . .
C68 O11 C70 112.99(14) . .
C76 O12 C78 116.79(12) . .
C36 C1 C2 121.82(13) . .
C36 C1 C48 121.22(13) . .
C48 C1 C2 116.95(13) . .
C3 C2 C1 122.59(14) . .
C3 C2 C7 117.38(14) . .
C7 C2 C1 120.02(14) . .
C2 C3 H3 118.9 . .
C2 C3 C4 122.30(14) . .
C4 C3 H3 118.9 . .
C3 C4 C5 118.82(14) . .
C3 C4 C58 119.82(14) . .
C5 C4 C58 121.28(14) . .
O3 C5 C4 116.76(14) . .
O3 C5 C6 123.65(14) . .
C6 C5 C4 119.58(14) . .
C5 C6 H6 120.0 . .
C7 C6 C5 120.08(14) . .
C7 C6 H6 120.0 . .
C2 C7 H7 119.2 . .
C6 C7 C2 121.53(14) . .
C6 C7 H7 119.2 . .
O3 C8 H8A 109.2 . .
O3 C8 H8B 109.2 . .
O3 C8 C9 112.10(13) . .
H8A C8 H8B 107.9 . .
C9 C8 H8A 109.2 . .
C9 C8 H8B 109.2 . .
C10 C9 C8 121.57(15) . .
C10 C9 C14 118.25(16) . .
C14 C9 C8 120.00(15) . .
C9 C10 H10 119.6 . .
C11 C10 C9 120.77(15) . .
C11 C10 H10 119.6 . .
C10 C11 H11 119.7 . .
C10 C11 C12 120.67(16) . .
C12 C11 H11 119.7 . .
C11 C12 C15 120.01(16) . .
C13 C12 C11 118.48(16) . .
C13 C12 C15 121.43(16) . .
C12 C13 H13 119.6 . .
C12 C13 C14 120.83(16) . .
C14 C13 H13 119.6 . .
C9 C14 H14 119.6 . .
C13 C14 C9 120.72(16) . .
C13 C14 H14 119.6 . .
O4 C15 C12 112.42(13) . .
O4 C15 H15A 109.1 . .
O4 C15 H15B 109.1 . .
C12 C15 H15A 109.1 . .
C12 C15 H15B 109.1 . .
H15A C15 H15B 107.9 . .
O4 C16 C17 116.92(14) . .
O4 C16 C21 122.93(14) . .
C21 C16 C17 120.15(14) . .
C16 C17 C22 121.60(14) . .
C18 C17 C16 118.28(14) . .
C18 C17 C22 120.06(14) . .
C17 C18 H18 119.0 . .
C19 C18 C17 122.07(14) . .
C19 C18 H18 119.0 . .
C18 C19 C36 122.31(14) . .
C20 C19 C18 117.64(14) . .
C20 C19 C36 120.04(14) . .
C19 C20 H20 119.3 . .
C21 C20 C19 121.43(15) . .
C21 C20 H20 119.3 . .
C16 C21 H21 120.1 . .
C20 C21 C16 119.84(15) . .
C20 C21 H21 120.1 . .
O5 C22 C17 111.02(13) . .
O5 C22 H22A 109.4 . .
O5 C22 H22B 109.4 . .
C17 C22 H22A 109.4 . .
C17 C22 H22B 109.4 . .
H22A C22 H22B 108.0 . .
C24 C23 O5 118.52(15) . .
C24 C23 C28 119.72(15) . .
C28 C23 O5 121.75(15) . .
C23 C24 H24 119.9 . .
C23 C24 C25 120.21(16) . .
C25 C24 H24 119.9 . .
C24 C25 H25 120.0 . .
C26 C25 C24 120.02(16) . .
C26 C25 H25 120.0 . .
C25 C26 O6 121.13(15) . .
C27 C26 O6 119.30(14) . .
C27 C26 C25 119.57(15) . .
C26 C27 H27 119.8 . .
C26 C27 C28 120.35(15) . .
C28 C27 H27 119.8 . .
C23 C28 C27 119.92(16) . .
C23 C28 H28 120.0 . .
C27 C28 H28 120.0 . .
O6 C29 H29A 109.2 . .
O6 C29 H29B 109.2 . .
O6 C29 C30 112.20(13) . .
H29A C29 H29B 107.9 . .
C30 C29 H29A 109.2 . .
C30 C29 H29B 109.2 . .
C31 C30 C29 121.37(14) . .
C35 C30 C29 120.09(15) . .
C35 C30 C31 118.52(14) . .
O7 C31 C30 116.70(15) . .
O7 C31 C32 123.27(15) . .
C32 C31 C30 120.03(14) . .
C31 C32 H32 120.0 . .
C33 C32 C31 119.97(15) . .
C33 C32 H32 120.0 . .
C32 C33 H33 119.3 . .
C32 C33 C34 121.36(15) . .
C34 C33 H33 119.3 . .
C33 C34 C35 117.81(14) . .
C33 C34 C36 119.36(14) . .
C35 C34 C36 122.83(14) . .
C30 C35 C34 121.89(15) . .
C30 C35 H35 119.1 . .
C34 C35 H35 119.1 . .
C1 C36 C19 120.95(13) . .
C1 C36 C34 121.00(13) . .
C19 C36 C34 118.01(13) . .
O7 C37 H37A 109.3 . .
O7 C37 H37B 109.3 . .
O7 C37 C38 111.76(14) . .
H37A C37 H37B 107.9 . .
C38 C37 H37A 109.3 . .
C38 C37 H37B 109.3 . .
C39 C38 C37 120.09(17) . .
C39 C38 C43 118.21(17) . .
C43 C38 C37 121.55(17) . .
C38 C39 H39 119.5 . .
C40 C39 C38 121.04(17) . .
C40 C39 H39 119.5 . .
C39 C40 H40 119.7 . .
C41 C40 C39 120.62(17) . .
C41 C40 H40 119.7 . .
C40 C41 C42 118.47(17) . .
C40 C41 C44 121.43(16) . .
C42 C41 C44 120.02(16) . .
C41 C42 H42 119.6 . .
C43 C42 C41 120.78(17) . .
C43 C42 H42 119.6 . .
C38 C43 H43 119.7 . .
C42 C43 C38 120.66(17) . .
C42 C43 H43 119.7 . .
O8 C44 C41 112.00(13) . .
O8 C44 H44A 109.2 . .
O8 C44 H44B 109.2 . .
C41 C44 H44A 109.2 . .
C41 C44 H44B 109.2 . .
H44A C44 H44B 107.9 . .
O8 C45 C46 123.16(14) . .
O8 C45 C50 116.61(14) . .
C46 C45 C50 120.24(14) . .
C45 C46 H46 120.0 . .
C45 C46 C47 119.94(14) . .
C47 C46 H46 120.0 . .
C46 C47 H47 119.3 . .
C46 C47 C48 121.31(14) . .
C48 C47 H47 119.3 . .
C47 C48 C1 120.07(14) . .
C49 C48 C1 122.37(14) . .
C49 C48 C47 117.56(14) . .
C48 C49 H49 118.9 . .
C48 C49 C50 122.30(14) . .
C50 C49 H49 118.9 . .
C45 C50 C51 121.77(14) . .
C49 C50 C45 118.42(14) . .
C49 C50 C51 119.78(15) . .
O1 C51 C50 112.18(14) . .
O1 C51 H51A 109.2 . .
O1 C51 H51B 109.2 . .
C50 C51 H51A 109.2 . .
C50 C51 H51B 109.2 . .
H51A C51 H51B 107.9 . .
C53 C52 O1 118.83(16) . .
C53 C52 C57 119.98(17) . .
C57 C52 O1 121.19(17) . .
C52 C53 H53 120.0 . .
C52 C53 C54 120.05(16) . .
C54 C53 H53 120.0 . .
C53 C54 H54 119.9 . .
C53 C54 C55 120.17(17) . .
C55 C54 H54 119.9 . .
O2 C55 C54 120.79(16) . .
C56 C55 O2 119.50(15) . .
C56 C55 C54 119.70(17) . .
C55 C56 H56 120.0 . .
C55 C56 C57 119.93(16) . .
C57 C56 H56 120.0 . .
C52 C57 C56 119.99(17) . .
C52 C57 H57 120.0 . .
C56 C57 H57 120.0 . .
O2 C58 C4 111.40(13) . .
O2 C58 H58A 109.3 . .
O2 C58 H58B 109.3 . .
C4 C58 H58A 109.3 . .
C4 C58 H58B 109.3 . .
H58A C58 H58B 108.0 . .
C60 C59 C60 119.01(18) 2_656 .
C77 C59 C60 120.49(9) . 2_656
C77 C59 C60 120.49(9) . .
C61 C60 C59 122.62(13) . .
C61 C60 C65 117.16(14) . .
C65 C60 C59 120.21(13) . .
C60 C61 H61 118.8 . .
C62 C61 C60 122.42(14) . .
C62 C61 H61 118.8 . .
C61 C62 C63 118.49(14) . .
C61 C62 C88 120.16(14) . .
C63 C62 C88 121.24(14) . .
O10 C63 C62 116.72(14) . .
O10 C63 C64 123.40(14) . .
C64 C63 C62 119.87(14) . .
C63 C64 H64 120.1 . .
C65 C64 C63 119.78(14) . .
C65 C64 H64 120.1 . .
C60 C65 H65 119.2 . .
C64 C65 C60 121.63(14) . .
C64 C65 H65 119.2 . .
O10 C66 H66A 108.9 . .
O10 C66 H66B 108.9 . .
O10 C66 C82 113.23(13) . 2_656
H66A C66 H66B 107.7 . .
C82 C66 H66A 108.9 2_656 .
C82 C66 H66B 108.9 2_656 .
C68 C67 H67 120.3 . .
C68 C67 C69 119.3(3) . 2_656
C69 C67 H67 120.3 2_656 .
C67 C68 O11 121.1(2) . .
C69 C68 O11 118.99(19) . .
C69 C68 C67 119.9(2) . .
C67 C69 H69 119.6 2_656 .
C68 C69 C67 120.7(2) . 2_656
C68 C69 H69 119.6 . .
O11 C70 H70A 109.4 . .
O11 C70 H70B 109.4 . .
O11 C70 C71 111.21(17) . .
H70A C70 H70B 108.0 . .
C71 C70 H70A 109.4 . .
C71 C70 H70B 109.4 . .
C72 C71 C70 120.00(15) . .
C72 C71 C76 118.73(14) . .
C76 C71 C70 121.12(14) . .
C71 C72 H72 119.0 . .
C71 C72 C73 122.06(15) . .
C73 C72 H72 119.0 . .
C72 C73 C77 120.80(13) . .
C74 C73 C72 117.91(14) . .
C74 C73 C77 121.26(13) . .
C73 C74 H74 119.5 . .
C75 C74 C73 121.05(14) . .
C75 C74 H74 119.5 . .
C74 C75 H75 119.9 . .
C74 C75 C76 120.11(14) . .
C76 C75 H75 119.9 . .
O12 C76 C71 116.28(14) . .
O12 C76 C75 123.81(14) . .
C75 C76 C71 119.90(14) . .
C59 C77 C73 122.36(9) . .
C59 C77 C73 122.36(9) . 2_656
C73 C77 C73 115.28(18) 2_656 .
O12 C78 H78A 109.2 . .
O12 C78 H78B 109.2 . .
O12 C78 C79 112.12(13) . .
H78A C78 H78B 107.9 . .
C79 C78 H78A 109.2 . .
C79 C78 H78B 109.2 . .
C80 C79 C78 121.59(16) . .
C80 C79 C84 118.43(16) . .
C84 C79 C78 119.83(15) . .
C79 C80 H80 119.4 . .
C79 C80 C81 121.20(16) . .
C81 C80 H80 119.4 . .
C80 C81 H81 119.9 . .
C80 C81 C82 120.12(16) . .
C82 C81 H81 119.9 . .
C81 C82 C66 121.12(16) . 2_656
C83 C82 C66 120.13(16) . 2_656
C83 C82 C81 118.67(16) . .
C82 C83 H83 119.5 . .
C84 C83 C82 120.90(16) . .
C84 C83 H83 119.5 . .
C79 C84 H84 119.8 . .
C83 C84 C79 120.49(16) . .
C83 C84 H84 119.8 . .
C86 C85 H85 119.8 . .
C86 C85 C87 120.32(17) . 2_656
C87 C85 H85 119.8 2_656 .
C85 C86 O9 119.03(16) . .
C85 C86 C87 119.71(16) . .
C87 C86 O9 121.26(17) . .
C85 C87 H87 120.0 2_656 .
C86 C87 C85 119.92(18) . 2_656
C86 C87 H87 120.0 . .
O9 C88 C62 110.95(13) . .
O9 C88 H88A 109.4 . .
O9 C88 H88B 109.4 . .
C62 C88 H88A 109.4 . .
C62 C88 H88B 109.4 . .
H88A C88 H88B 108.0 . .
Cl1 C89 H89A 109.2 . .
Cl1 C89 H89B 109.2 . .
Cl2 C89 Cl1 111.94(12) . .
Cl2 C89 H89A 109.2 . .
Cl2 C89 H89B 109.2 . .
H89A C89 H89B 107.9 . .
Cl3 C90 H90A 109.8 . .
Cl3 C90 H90B 109.8 . .
Cl4 C90 Cl3 109.58(13) . .
Cl4 C90 H90A 109.8 . .
Cl4 C90 H90B 109.8 . .
H90A C90 H90B 108.2 . .
Cl5 C91 H91A 108.7 . .
Cl5 C91 H91B 108.7 . .
Cl6 C91 Cl5 114.0(2) . .
Cl6 C91 H91A 108.7 . .
Cl6 C91 H91B 108.7 . .
H91A C91 H91B 107.6 . .
Cl5' C91' Cl6' 112.4(4) . .
Cl5' C91' H91C 109.1 . .
Cl5' C91' H91D 109.1 . .
Cl6' C91' H91C 109.1 . .
Cl6' C91' H91D 109.1 . .
H91C C91' H91D 107.9 . .

loop_
_geom_bond_atom_site_label_1
_geom_bond_atom_site_label_2
_geom_bond_distance
_geom_bond_site_symmetry_2
O1 C51 1.456(2) .
O1 C52 1.394(2) .
O2 C55 1.387(2) .
O2 C58 1.457(2) .
O3 C5 1.3764(18) .
O3 C8 1.452(2) .
O4 C15 1.448(2) .
O4 C16 1.3793(18) .
O5 C22 1.461(2) .
O5 C23 1.3927(19) .
O6 C26 1.3907(19) .
O6 C29 1.4589(19) .
O7 C31 1.3736(18) .
O7 C37 1.450(2) .
O8 C44 1.449(2) .
O8 C45 1.3825(18) .
O9 C86 1.392(2) .
O9 C88 1.460(2) .
O10 C63 1.3753(18) .
O10 C66 1.451(2) .
O11 C68 1.396(3) .
O11 C70 1.450(3) .
O12 C76 1.3806(18) .
O12 C78 1.4459(19) .
C1 C2 1.489(2) .
C1 C36 1.362(2) .
C1 C48 1.486(2) .
C2 C3 1.394(2) .
C2 C7 1.396(2) .
C3 H3 0.9500 .
C3 C4 1.396(2) .
C4 C5 1.403(2) .
C4 C58 1.500(2) .
C5 C6 1.394(2) .
C6 H6 0.9500 .
C6 C7 1.389(2) .
C7 H7 0.9500 .
C8 H8A 0.9900 .
C8 H8B 0.9900 .
C8 C9 1.512(2) .
C9 C10 1.396(2) .
C9 C14 1.396(2) .
C10 H10 0.9500 .
C10 C11 1.387(2) .
C11 H11 0.9500 .
C11 C12 1.397(2) .
C12 C13 1.388(2) .
C12 C15 1.513(2) .
C13 H13 0.9500 .
C13 C14 1.389(2) .
C14 H14 0.9500 .
C15 H15A 0.9900 .
C15 H15B 0.9900 .
C16 C17 1.403(2) .
C16 C21 1.393(2) .
C17 C18 1.397(2) .
C17 C22 1.502(2) .
C18 H18 0.9500 .
C18 C19 1.397(2) .
C19 C20 1.395(2) .
C19 C36 1.487(2) .
C20 H20 0.9500 .
C20 C21 1.384(2) .
C21 H21 0.9500 .
C22 H22A 0.9900 .
C22 H22B 0.9900 .
C23 C24 1.382(2) .
C23 C28 1.389(2) .
C24 H24 0.9500 .
C24 C25 1.392(2) .
C25 H25 0.9500 .
C25 C26 1.387(2) .
C26 C27 1.384(2) .
C27 H27 0.9500 .
C27 C28 1.389(2) .
C28 H28 0.9500 .
C29 H29A 0.9900 .
C29 H29B 0.9900 .
C29 C30 1.504(2) .
C30 C31 1.407(2) .
C30 C35 1.396(2) .
C31 C32 1.390(2) .
C32 H32 0.9500 .
C32 C33 1.387(2) .
C33 H33 0.9500 .
C33 C34 1.396(2) .
C34 C35 1.399(2) .
C34 C36 1.488(2) .
C35 H35 0.9500 .
C37 H37A 0.9900 .
C37 H37B 0.9900 .
C37 C38 1.512(3) .
C38 C39 1.392(3) .
C38 C43 1.395(3) .
C39 H39 0.9500 .
C39 C40 1.391(3) .
C40 H40 0.9500 .
C40 C41 1.390(3) .
C41 C42 1.394(3) .
C41 C44 1.514(2) .
C42 H42 0.9500 .
C42 C43 1.392(3) .
C43 H43 0.9500 .
C44 H44A 0.9900 .
C44 H44B 0.9900 .
C45 C46 1.388(2) .
C45 C50 1.403(2) .
C46 H46 0.9500 .
C46 C47 1.389(2) .
C47 H47 0.9500 .
C47 C48 1.399(2) .
C48 C49 1.393(2) .
C49 H49 0.9500 .
C49 C50 1.396(2) .
C50 C51 1.501(2) .
C51 H51A 0.9900 .
C51 H51B 0.9900 .
C52 C53 1.383(3) .
C52 C57 1.387(2) .
C53 H53 0.9500 .
C53 C54 1.386(3) .
C54 H54 0.9500 .
C54 C55 1.391(2) .
C55 C56 1.386(3) .
C56 H56 0.9500 .
C56 C57 1.393(3) .
C57 H57 0.9500 .
C58 H58A 0.9900 .
C58 H58B 0.9900 .
C59 C60 1.4906(18) .
C59 C60 1.4905(18) 2_656
C59 C77 1.361(3) .
C60 C61 1.397(2) .
C60 C65 1.399(2) .
C61 H61 0.9500 .
C61 C62 1.395(2) .
C62 C63 1.402(2) .
C62 C88 1.507(2) .
C63 C64 1.396(2) .
C64 H64 0.9500 .
C64 C65 1.386(2) .
C65 H65 0.9500 .
C66 H66A 0.9900 .
C66 H66B 0.9900 .
C66 C82 1.513(2) 2_656
C67 H67 0.9500 .
C67 C68 1.388(3) .
C67 C69 1.398(3) 2_656
C68 C69 1.378(4) .
C69 C67 1.398(3) 2_656
C69 H69 0.9500 .
C70 H70A 0.9900 .
C70 H70B 0.9900 .
C70 C71 1.500(2) .
C71 C72 1.391(2) .
C71 C76 1.401(2) .
C72 H72 0.9500 .
C72 C73 1.395(2) .
C73 C74 1.393(2) .
C73 C77 1.4884(18) .
C74 H74 0.9500 .
C74 C75 1.389(2) .
C75 H75 0.9500 .
C75 C76 1.391(2) .
C77 C73 1.4884(18) 2_656
C78 H78A 0.9900 .
C78 H78B 0.9900 .
C78 C79 1.511(2) .
C79 C80 1.392(2) .
C79 C84 1.393(2) .
C80 H80 0.9500 .
C80 C81 1.393(2) .
C81 H81 0.9500 .
C81 C82 1.394(2) .
C82 C66 1.513(2) 2_656
C82 C83 1.394(3) .
C83 H83 0.9500 .
C83 C84 1.390(2) .
C84 H84 0.9500 .
C85 H85 0.9500 .
C85 C86 1.378(3) .
C85 C87 1.392(3) 2_656
C86 C87 1.386(3) .
C87 C85 1.392(3) 2_656
C87 H87 0.9500 .
C88 H88A 0.9900 .
C88 H88B 0.9900 .
Cl1 C89 1.774(3) .
Cl2 C89 1.764(2) .
C89 H89A 0.9900 .
C89 H89B 0.9900 .
Cl3 C90 1.770(3) .
Cl4 C90 1.765(2) .
C90 H90A 0.9900 .
C90 H90B 0.9900 .
Cl5 C91 1.746(4) .
Cl6 C91 1.736(4) .
C91 H91A 0.9900 .
C91 H91B 0.9900 .
Cl5' C91' 1.740(7) .
Cl6' C91' 1.767(8) .
C91' H91C 0.9900 .
C91' H91D 0.9900 .

loop_
_geom_torsion_atom_site_label_1
_geom_torsion_atom_site_label_2
_geom_torsion_atom_site_label_3
_geom_torsion_atom_site_label_4
_geom_torsion
_geom_torsion_site_symmetry_1
_geom_torsion_site_symmetry_4
O1 C52 C53 C54 -178.16(15) . .
O1 C52 C57 C56 176.58(15) . .
O2 C55 C56 C57 -178.13(15) . .
O3 C5 C6 C7 -175.94(14) . .
O3 C8 C9 C10 -122.01(16) . .
O3 C8 C9 C14 52.97(19) . .
O4 C16 C17 C18 173.88(13) . .
O4 C16 C17 C22 -8.9(2) . .
O4 C16 C21 C20 -174.72(15) . .
O5 C23 C24 C25 -179.00(15) . .
O5 C23 C28 C27 176.97(14) . .
O6 C26 C27 C28 -177.51(15) . .
O6 C29 C30 C31 -85.77(18) . .
O6 C29 C30 C35 92.55(18) . .
O7 C31 C32 C33 -174.22(15) . .
O7 C37 C38 C39 52.5(2) . .
O7 C37 C38 C43 -123.01(18) . .
O8 C45 C46 C47 -176.37(15) . .
O8 C45 C50 C49 176.26(14) . .
O8 C45 C50 C51 -5.4(2) . .
O9 C86 C87 C85 -177.04(16) . 2_656
O10 C63 C64 C65 174.06(14) . .
O11 C68 C69 C67 179.81(19) . 2_656
O11 C70 C71 C72 -96.43(19) . .
O11 C70 C71 C76 78.9(2) . .
O12 C78 C79 C80 124.88(16) . .
O12 C78 C79 C84 -50.6(2) . .
C1 C2 C3 C4 -176.97(15) . .
C1 C2 C7 C6 176.81(14) . .
C1 C48 C49 C50 -176.30(15) . .
C2 C1 C36 C19 -20.3(2) . .
C2 C1 C36 C34 157.63(14) . .
C2 C1 C48 C47 132.35(15) . .
C2 C1 C48 C49 -47.3(2) . .
C2 C3 C4 C5 0.2(2) . .
C2 C3 C4 C58 -176.62(15) . .
C3 C2 C7 C6 -4.5(2) . .
C3 C4 C5 O3 175.81(14) . .
C3 C4 C5 C6 -4.8(2) . .
C3 C4 C58 O2 93.93(18) . .
C4 C5 C6 C7 4.7(2) . .
C5 O3 C8 C9 51.98(18) . .
C5 C4 C58 O2 -82.79(19) . .
C5 C6 C7 C2 0.1(2) . .
C7 C2 C3 C4 4.4(2) . .
C8 O3 C5 C4 -158.42(14) . .
C8 O3 C5 C6 22.2(2) . .
C8 C9 C10 C11 171.25(14) . .
C8 C9 C14 C13 -170.53(15) . .
C9 C10 C11 C12 -0.7(2) . .
C10 C9 C14 C13 4.6(2) . .
C10 C11 C12 C13 4.4(2) . .
C10 C11 C12 C15 -172.65(14) . .
C11 C12 C13 C14 -3.6(2) . .
C11 C12 C15 O4 43.8(2) . .
C12 C13 C14 C9 -0.9(3) . .
C13 C12 C15 O4 -133.18(16) . .
C14 C9 C10 C11 -3.8(2) . .
C15 O4 C16 C17 -160.76(14) . .
C15 O4 C16 C21 19.9(2) . .
C15 C12 C13 C14 173.40(15) . .
C16 O4 C15 C12 55.89(19) . .
C16 C17 C18 C19 0.9(2) . .
C16 C17 C22 O5 -89.32(17) . .
C17 C16 C21 C20 6.0(2) . .
C17 C18 C19 C20 5.6(2) . .
C17 C18 C19 C36 -174.10(14) . .
C18 C17 C22 O5 87.82(18) . .
C18 C19 C20 C21 -6.5(2) . .
C18 C19 C36 C1 136.77(16) . .
C18 C19 C36 C34 -41.2(2) . .
C19 C20 C21 C16 0.8(2) . .
C20 C19 C36 C1 -42.9(2) . .
C20 C19 C36 C34 139.11(15) . .
C21 C16 C17 C18 -6.8(2) . .
C21 C16 C17 C22 170.44(15) . .
C22 O5 C23 C24 124.63(16) . .
C22 O5 C23 C28 -56.5(2) . .
C22 C17 C18 C19 -176.32(14) . .
C23 O5 C22 C17 -63.38(18) . .
C23 C24 C25 C26 2.2(3) . .
C24 C23 C28 C27 -4.1(2) . .
C24 C25 C26 O6 175.44(15) . .
C24 C25 C26 C27 -4.4(3) . .
C25 C26 C27 C28 2.3(2) . .
C26 O6 C29 C30 -58.29(18) . .
C26 C27 C28 C23 1.9(3) . .
C28 C23 C24 C25 2.1(3) . .
C29 O6 C26 C25 -71.82(19) . .
C29 O6 C26 C27 107.98(17) . .
C29 C30 C31 O7 -7.3(2) . .
C29 C30 C31 C32 172.69(15) . .
C29 C30 C35 C34 -178.08(14) . .
C30 C31 C32 C33 5.8(2) . .
C31 O7 C37 C38 54.7(2) . .
C31 C30 C35 C34 0.3(2) . .
C31 C32 C33 C34 -0.5(3) . .
C32 C33 C34 C35 -4.7(2) . .
C32 C33 C34 C36 176.19(15) . .
C33 C34 C35 C30 4.8(2) . .
C33 C34 C36 C1 -46.8(2) . .
C33 C34 C36 C19 131.20(16) . .
C35 C30 C31 O7 174.37(14) . .
C35 C30 C31 C32 -5.7(2) . .
C35 C34 C36 C1 134.16(17) . .
C35 C34 C36 C19 -47.8(2) . .
C36 C1 C2 C3 136.59(17) . .
C36 C1 C2 C7 -44.8(2) . .
C36 C1 C48 C47 -48.8(2) . .
C36 C1 C48 C49 131.55(17) . .
C36 C19 C20 C21 173.22(15) . .
C36 C34 C35 C30 -176.13(14) . .
C37 O7 C31 C30 -156.11(15) . .
C37 O7 C31 C32 23.9(2) . .
C37 C38 C39 C40 -171.72(15) . .
C37 C38 C43 C42 171.68(16) . .
C38 C39 C40 C41 -0.3(2) . .
C39 C38 C43 C42 -3.9(2) . .
C39 C40 C41 C42 -3.3(2) . .
C39 C40 C41 C44 173.67(15) . .
C40 C41 C42 C43 3.3(2) . .
C40 C41 C44 O8 -134.33(16) . .
C41 C42 C43 C38 0.3(3) . .
C42 C41 C44 O8 42.6(2) . .
C43 C38 C39 C40 4.0(2) . .
C44 O8 C45 C46 29.3(2) . .
C44 O8 C45 C50 -150.62(15) . .
C44 C41 C42 C43 -173.70(15) . .
C45 O8 C44 C41 52.31(19) . .
C45 C46 C47 C48 0.4(2) . .
C45 C50 C51 O1 -85.03(19) . .
C46 C45 C50 C49 -3.7(2) . .
C46 C45 C50 C51 174.58(16) . .
C46 C47 C48 C1 176.16(14) . .
C46 C47 C48 C49 -4.2(2) . .
C47 C48 C49 C50 4.0(2) . .
C48 C1 C2 C3 -44.6(2) . .
C48 C1 C2 C7 134.00(15) . .
C48 C1 C36 C19 160.91(14) . .
C48 C1 C36 C34 -21.2(2) . .
C48 C49 C50 C45 -0.2(2) . .
C48 C49 C50 C51 -178.50(15) . .
C49 C50 C51 O1 93.23(18) . .
C50 C45 C46 C47 3.6(2) . .
C51 O1 C52 C53 113.69(17) . .
C51 O1 C52 C57 -66.9(2) . .
C52 O1 C51 C50 -58.68(18) . .
C52 C53 C54 C55 1.7(3) . .
C53 C52 C57 C56 -4.0(3) . .
C53 C54 C55 O2 176.54(15) . .
C53 C54 C55 C56 -4.2(3) . .
C54 C55 C56 C57 2.6(2) . .
C55 O2 C58 C4 -60.63(18) . .
C55 C56 C57 C52 1.5(3) . .
C57 C52 C53 C54 2.4(3) . .
C58 O2 C55 C54 -65.65(19) . .
C58 O2 C55 C56 115.07(17) . .
C58 C4 C5 O3 -7.4(2) . .
C58 C4 C5 C6 171.96(15) . .
C59 C60 C61 C62 173.19(14) . .
C59 C60 C65 C64 -172.94(14) . .
C60 C59 C60 C61 44.27(12) 2_656 .
C60 C59 C60 C65 -136.81(15) 2_656 .
C60 C59 C77 C73 -163.59(10) . .
C60 C59 C77 C73 16.41(10) 2_656 .
C60 C59 C77 C73 -163.59(10) 2_656 2_656
C60 C59 C77 C73 16.40(10) . 2_656
C60 C61 C62 C63 -0.7(2) . .
C60 C61 C62 C88 175.35(15) . .
C61 C60 C65 C64 6.0(2) . .
C61 C62 C63 O10 -173.78(14) . .
C61 C62 C63 C64 7.2(2) . .
C61 C62 C88 O9 -87.40(18) . .
C62 C63 C64 C65 -6.9(2) . .
C63 O10 C66 C82 -53.8(2) . 2_656
C63 C62 C88 O9 88.56(18) . .
C63 C64 C65 C60 0.2(2) . .
C65 C60 C61 C62 -5.8(2) . .
C66 O10 C63 C62 161.49(14) . .
C66 O10 C63 C64 -19.5(2) . .
C66 C82 C83 C84 -173.12(14) 2_656 .
C67 C68 C69 C67 0.2(3) . 2_656
C68 O11 C70 C71 55.2(2) . .
C69 C67 C68 O11 -178.21(19) 2_656 .
C69 C67 C68 C69 1.4(3) 2_656 .
C70 O11 C68 C67 69.9(2) . .
C70 O11 C68 C69 -109.7(2) . .
C70 C71 C72 C73 176.26(16) . .
C70 C71 C76 O12 7.5(2) . .
C70 C71 C76 C75 -171.96(16) . .
C71 C72 C73 C74 -4.3(2) . .
C71 C72 C73 C77 177.61(15) . .
C72 C71 C76 O12 -177.06(14) . .
C72 C71 C76 C75 3.5(2) . .
C72 C73 C74 C75 3.7(2) . .
C72 C73 C77 C59 -129.69(12) . .
C72 C73 C77 C73 50.31(12) . 2_656
C73 C74 C75 C76 0.4(2) . .
C74 C73 C77 C59 52.32(16) . .
C74 C73 C77 C73 -127.68(16) . 2_656
C74 C75 C76 O12 176.51(15) . .
C74 C75 C76 C71 -4.1(2) . .
C76 O12 C78 C79 -50.55(19) . .
C76 C71 C72 C73 0.8(2) . .
C77 C59 C60 C61 -135.73(12) . .
C77 C59 C60 C65 43.19(15) . .
C77 C73 C74 C75 -178.22(14) . .
C78 O12 C76 C71 154.03(15) . .
C78 O12 C76 C75 -26.5(2) . .
C78 C79 C80 C81 -172.20(15) . .
C78 C79 C84 C83 172.08(14) . .
C79 C80 C81 C82 0.3(3) . .
C80 C79 C84 C83 -3.5(2) . .
C80 C81 C82 C66 172.89(15) . 2_656
C80 C81 C82 C83 -3.7(2) . .
C81 C82 C83 C84 3.5(2) . .
C82 C83 C84 C79 0.1(2) . .
C84 C79 C80 C81 3.3(2) . .
C85 C86 C87 C85 3.1(2) . 2_656
C86 O9 C88 C62 62.75(18) . .
C87 C85 C86 O9 178.65(16) 2_656 .
C87 C85 C86 C87 -1.5(2) 2_656 .
C88 O9 C86 C85 -119.11(17) . .
C88 O9 C86 C87 61.1(2) . .
C88 C62 C63 O10 10.2(2) . .
C88 C62 C63 C64 -168.87(15) . .
